data_1560870
loop_
_publ_author_name
'Cramer, Alisha J.'
'Cole, Jacqueline M.'

_publ_section_title
;
 Host-guest prospects of neodymium and gadolinium ultraphosphate
 frameworks for nuclear waste storage: Multi-temperature topological
 analysis of nanoporous cages in RP5O14
;
_journal_name_full 'Journal of Solid State Chemistry'
_journal_page_first 250
_journal_page_last 257
_journal_paper_doi 10.1016/j.jssc.2018.07.020
_journal_volume 266
_journal_year 2018
_chemical_formula_sum 'Gd O14 P5'
_chemical_formula_weight 536.10
_space_group_IT_number 14
_space_group_name_Hall '-P 2ybc'
_space_group_name_H-M_alt 'P 1 21/c 1'
_symmetry_cell_setting monoclinic
_symmetry_space_group_name_H-M 'P 1 21/c 1'
_atom_sites_solution_hydrogens none
_atom_sites_solution_primary direct
_atom_sites_solution_secondary difmap
_audit_creation_method SHELXL-97
_cell_angle_alpha 90.00
_cell_angle_beta 90.197(10)
_cell_angle_gamma 90.00
_cell_formula_units_Z 4
_cell_length_a 8.729(6)
_cell_length_b 8.884(7)
_cell_length_c 12.921(9)
_cell_measurement_reflns_used 512
_cell_measurement_temperature 320(2)
_cell_measurement_theta_max 28.28
_cell_measurement_theta_min 2.0
_cell_volume 1002.0(13)
_computing_cell_refinement
;
Rigaku CrystalClear-SM Expert 2.0
;
_computing_data_collection 'Rigaku CrystalClear-SM Expert 2.0'
_computing_data_reduction
;
Rigaku CrystalClear-SM Expert 2.0
;
_computing_molecular_graphics
;
SHELXTL-PLUS (Sheldrick, 1995)
;
_computing_publication_material 'SHELXL-97 (Sheldrick, 1997)'
_computing_structure_refinement 'SHELXL-97 (Sheldrick, 1997)'
_computing_structure_solution 'SHELXS-97 (Sheldrick, 1990)'
_diffrn_ambient_temperature 320(2)
_diffrn_measured_fraction_theta_full 0.827
_diffrn_measured_fraction_theta_max 0.827
_diffrn_measurement_device_type 'Rigaku Saturn 724+ CCD'
_diffrn_measurement_method '\w scans'
_diffrn_radiation_monochromator graphite
_diffrn_radiation_source 'fine-focus sealed tube'
_diffrn_radiation_type MoK\a
_diffrn_radiation_wavelength 0.71073
_diffrn_reflns_av_R_equivalents 0.0438
_diffrn_reflns_av_sigmaI/netI 0.0338
_diffrn_reflns_limit_h_max 12
_diffrn_reflns_limit_h_min -10
_diffrn_reflns_limit_k_max 12
_diffrn_reflns_limit_k_min -10
_diffrn_reflns_limit_l_max 17
_diffrn_reflns_limit_l_min -7
_diffrn_reflns_number 4627
_diffrn_reflns_theta_full 31.08
_diffrn_reflns_theta_max 31.08
_diffrn_reflns_theta_min 1.58
_diffrn_standards_decay_% 0
_diffrn_standards_interval_count 0
_diffrn_standards_interval_time 0
_diffrn_standards_number 0
_exptl_absorpt_coefficient_mu 7.507
_exptl_absorpt_correction_T_max 0.105
_exptl_absorpt_correction_T_min 0.069
_exptl_absorpt_correction_type empirical
_exptl_absorpt_process_details
;
T. Higashi, ABSCOR, empirical absorption correction
;
_exptl_crystal_colour colourless
_exptl_crystal_density_diffrn 3.554
_exptl_crystal_density_method 'not measured'
_exptl_crystal_description block
_exptl_crystal_F_000 1004
_exptl_crystal_size_max 0.4
_exptl_crystal_size_mid 0.4
_exptl_crystal_size_min 0.3
_refine_diff_density_max 1.661
_refine_diff_density_min -1.586
_refine_diff_density_rms 0.285
_refine_ls_extinction_coef 0.0142(8)
_refine_ls_extinction_expression Fc^*^=kFc[1+0.001xFc^2^\l^3^/sin(2\q)]^-1/4^
_refine_ls_extinction_method SHELXL
_refine_ls_goodness_of_fit_ref 1.133
_refine_ls_hydrogen_treatment none
_refine_ls_matrix_type full
_refine_ls_number_parameters 183
_refine_ls_number_reflns 2657
_refine_ls_number_restraints 0
_refine_ls_restrained_S_all 1.133
_refine_ls_R_factor_all 0.0341
_refine_ls_R_factor_gt 0.0340
_refine_ls_shift/su_max 0.001
_refine_ls_shift/su_mean 0.000
_refine_ls_structure_factor_coef Fsqd
_refine_ls_weighting_details 'calc w=1/[\s^2^(Fo^2^)+(0.0568P)^2^+4.0473P] where P=(Fo^2^+2Fc^2^)/3'
_refine_ls_weighting_scheme calc
_refine_ls_wR_factor_gt 0.0944
_refine_ls_wR_factor_ref 0.0945
_reflns_number_gt 2649
_reflns_number_total 2657
_reflns_threshold_expression >2sigma(I)
_cod_data_source_file 2gd320i1.cif
_cod_data_source_block 2gd320i1
_cod_original_cell_volume 1002.0(12)
_cod_original_sg_symbol_H-M P2(1)/c
_cod_database_code 1560870

loop_
_symmetry_equiv_pos_as_xyz
'x, y, z'
'-x, y+1/2, -z+1/2'
'-x, -y, -z'
'x, -y-1/2, z-1/2'

loop_
_atom_site_label
_atom_site_type_symbol
_atom_site_fract_x
_atom_site_fract_y
_atom_site_fract_z
_atom_site_U_iso_or_equiv
_atom_site_adp_type
_atom_site_occupancy
_atom_site_symmetry_multiplicity
_atom_site_calc_flag
_atom_site_refinement_flags
_atom_site_disorder_assembly
_atom_site_disorder_group
Gd1 Gd 0.22275(2) 0.19031(2) 0.501175(16) 0.00762(12) Uani 1 1 d . . .
P1 P -0.25532(13) 0.45268(13) 0.33461(8) 0.0080(2) Uani 1 1 d . . .
P2 P -0.27205(14) 0.44888(12) 0.66431(8) 0.0079(2) Uani 1 1 d . . .
P3 P -0.18510(13) 0.24478(12) 0.49990(8) 0.0080(2) Uani 1 1 d . . .
P4 P -0.50626(13) 0.49733(13) 0.82785(8) 0.0076(2) Uani 1 1 d . . .
P5 P 0.00710(14) -0.00505(13) 0.70228(8) 0.0090(2) Uani 1 1 d . . .
O1 O -0.2784(5) 0.3080(3) 0.4013(3) 0.0123(7) Uani 1 1 d . . .
O2 O -0.2933(5) 0.3135(4) 0.5893(3) 0.0151(7) Uani 1 1 d . . .
O3 O -0.0310(4) 0.3127(3) 0.5044(3) 0.0142(7) Uani 1 1 d . . .
O4 O -0.4063(4) 0.4178(4) 0.7388(3) 0.0148(6) Uani 1 1 d . . .
O5 O 0.1264(4) -0.0973(4) 0.7726(3) 0.0164(7) Uani 1 1 d . . .
O6 O 0.2680(5) 0.4044(4) 0.3852(3) 0.0178(7) Uani 1 1 d . . .
O7 O -0.3674(4) 0.4198(4) 0.2435(3) 0.0126(6) Uani 1 1 d . . .
O8 O 0.4170(4) 0.1157(4) 0.6212(3) 0.0161(7) Uani 1 1 d . . .
O9 O 0.2777(5) 0.4051(4) 0.6103(3) 0.0182(7) Uani 1 1 d . . .
O10 O 0.0879(4) 0.1166(4) 0.6491(3) 0.0162(7) Uani 1 1 d . . .
O11 O -0.0928(4) 0.4262(4) 0.2904(3) 0.0170(7) Uani 1 1 d . . .
O12 O 0.4212(4) 0.1237(4) 0.3866(3) 0.0138(6) Uani 1 1 d . . .
O13 O 0.0862(4) 0.1181(4) 0.3518(3) 0.0165(7) Uani 1 1 d . . .
O14 O 0.2095(4) -0.0812(4) 0.4996(3) 0.0179(7) Uani 1 1 d . . .

loop_
_atom_site_aniso_label
_atom_site_aniso_U_11
_atom_site_aniso_U_22
_atom_site_aniso_U_33
_atom_site_aniso_U_23
_atom_site_aniso_U_13
_atom_site_aniso_U_12
Gd1 0.00807(16) 0.00671(15) 0.00810(15) -0.00013(5) 0.00033(9) 0.00020(5)
P1 0.0078(5) 0.0083(5) 0.0078(5) -0.0001(3) -0.0010(4) 0.0001(4)
P2 0.0089(5) 0.0070(5) 0.0079(5) -0.0003(3) 0.0009(4) 0.0001(4)
P3 0.0092(4) 0.0063(5) 0.0085(4) -0.0006(3) 0.0008(4) 0.0006(4)
P4 0.0068(4) 0.0085(4) 0.0076(4) 0.0010(4) 0.0009(4) -0.0002(3)
P5 0.0085(4) 0.0100(4) 0.0085(4) -0.0001(4) 0.0002(4) 0.0011(4)
O1 0.0131(16) 0.0132(17) 0.0108(15) 0.0029(10) -0.0006(13) -0.0054(11)
O2 0.0138(17) 0.0178(18) 0.0137(17) -0.0064(11) 0.0018(14) -0.0035(12)
O3 0.0113(15) 0.0140(16) 0.0171(17) -0.0029(11) -0.0007(14) -0.0010(10)
O4 0.0148(16) 0.0138(14) 0.0158(15) -0.0037(12) 0.0103(12) -0.0011(12)
O5 0.0131(15) 0.0120(15) 0.0242(17) 0.0009(13) -0.0053(13) 0.0004(13)
O6 0.0229(18) 0.0094(15) 0.0211(17) 0.0076(13) 0.0028(14) 0.0039(14)
O7 0.0131(15) 0.0107(14) 0.0140(15) -0.0020(11) -0.0058(12) 0.0029(12)
O8 0.0137(15) 0.0153(16) 0.0191(16) 0.0044(13) -0.0042(13) 0.0022(13)
O9 0.0226(18) 0.0106(15) 0.0213(17) -0.0060(13) -0.0028(14) 0.0007(14)
O10 0.0175(16) 0.0168(16) 0.0144(15) 0.0045(12) 0.0057(13) -0.0032(13)
O11 0.0106(15) 0.0200(16) 0.0205(17) 0.0095(13) 0.0063(13) 0.0038(13)
O12 0.0128(14) 0.0134(15) 0.0153(15) -0.0051(12) 0.0062(12) 0.0034(12)
O13 0.0169(16) 0.0208(17) 0.0118(14) -0.0047(12) -0.0028(12) -0.0030(14)
O14 0.0243(18) 0.0066(14) 0.0229(18) -0.0013(11) 0.0012(16) -0.0016(12)

loop_
_atom_type_symbol
_atom_type_description
_atom_type_scat_dispersion_real
_atom_type_scat_dispersion_imag
_atom_type_scat_source
O O 0.0106 0.0060 'International Tables Vol C Tables 4.2.6.8 and 6.1.1.4'
P P 0.1023 0.0942 'International Tables Vol C Tables 4.2.6.8 and 6.1.1.4'
Gd Gd -0.1653 3.9035 'International Tables Vol C Tables 4.2.6.8 and 6.1.1.4'

loop_
_geom_angle_atom_site_label_1
_geom_angle_atom_site_label_2
_geom_angle_atom_site_label_3
_geom_angle
_geom_angle_site_symmetry_1
_geom_angle_site_symmetry_3
O10 Gd1 O13 109.79(13) . .
O10 Gd1 O12 144.56(13) . .
O13 Gd1 O12 77.74(13) . .
O10 Gd1 O8 75.53(14) . .
O13 Gd1 O8 144.41(14) . .
O12 Gd1 O8 79.43(13) . .
O10 Gd1 O14 72.75(13) . .
O13 Gd1 O14 72.33(13) . .
O12 Gd1 O14 77.24(12) . .
O8 Gd1 O14 76.25(13) . .
O10 Gd1 O9 81.04(14) . .
O13 Gd1 O9 142.33(14) . .
O12 Gd1 O9 114.78(14) . .
O8 Gd1 O9 72.64(13) . .
O14 Gd1 O9 143.34(13) . .
O10 Gd1 O6 142.90(13) . .
O13 Gd1 O6 78.03(14) . .
O12 Gd1 O6 71.99(13) . .
O8 Gd1 O6 119.76(14) . .
O14 Gd1 O6 140.94(13) . .
O9 Gd1 O6 73.30(15) . .
O10 Gd1 O3 69.87(13) . .
O13 Gd1 O3 71.47(13) . .
O12 Gd1 O3 141.48(13) . .
O8 Gd1 O3 138.30(13) . .
O14 Gd1 O3 113.41(12) . .
O9 Gd1 O3 79.55(13) . .
O6 Gd1 O3 79.35(13) . .
O9 P1 O11 115.7(2) 3_566 .
O9 P1 O7 116.5(2) 3_566 .
O11 P1 O7 105.5(2) . .
O9 P1 O1 115.1(2) 3_566 .
O11 P1 O1 101.4(2) . .
O7 P1 O1 100.4(2) . .
O6 P2 O4 117.0(2) 3_566 .
O6 P2 O2 115.0(2) 3_566 .
O4 P2 O2 99.3(2) . .
O6 P2 O5 116.4(2) 3_566 2_556
O4 P2 O5 104.2(2) . 2_556
O2 P2 O5 102.6(2) . 2_556
O14 P3 O3 122.5(2) 3_556 .
O14 P3 O1 106.02(19) 3_556 .
O3 P3 O1 110.3(2) . .
O14 P3 O2 106.6(2) 3_556 .
O3 P3 O2 110.7(2) . .
O1 P3 O2 97.9(2) . .
O12 P4 O8 121.7(2) 4_466 2_556
O12 P4 O4 106.6(2) 4_466 .
O8 P4 O4 110.3(2) 2_556 .
O12 P4 O7 109.6(2) 4_466 3_466
O8 P4 O7 106.9(2) 2_556 3_466
O4 P4 O7 99.4(2) . 3_466
O10 P5 O13 123.3(2) . 3_556
O10 P5 O11 106.0(2) . 4_566
O13 P5 O11 109.6(2) 3_556 4_566
O10 P5 O5 109.3(2) . .
O13 P5 O5 106.2(2) 3_556 .
O11 P5 O5 100.1(2) 4_566 .
P1 O1 P3 131.2(3) . .
P2 O2 P3 132.0(3) . .
P3 O3 Gd1 129.59(18) . .
P2 O4 P4 141.4(3) . .
P2 O5 P5 133.4(3) 2_546 .
P2 O6 Gd1 165.6(2) 3_566 .
P1 O7 P4 140.7(2) . 3_466
P4 O8 Gd1 150.1(2) 2_546 .
P1 O9 Gd1 159.7(3) 3_566 .
P5 O10 Gd1 146.6(2) . .
P1 O11 P5 134.3(2) . 4_565
P4 O12 Gd1 146.2(2) 4_665 .
P5 O13 Gd1 148.8(2) 3_556 .
P3 O14 Gd1 174.3(2) 3_556 .

loop_
_geom_bond_atom_site_label_1
_geom_bond_atom_site_label_2
_geom_bond_distance
_geom_bond_site_symmetry_2
Gd1 O10 2.342(3) .
Gd1 O13 2.354(4) .
Gd1 O12 2.358(3) .
Gd1 O8 2.387(4) .
Gd1 O14 2.415(4) .
Gd1 O9 2.420(4) .
Gd1 O6 2.454(4) .
Gd1 O3 2.468(4) .
P1 O9 1.463(4) 3_566
P1 O11 1.549(4) .
P1 O7 1.556(3) .
P1 O1 1.561(3) .
P2 O6 1.452(4) 3_566
P2 O4 1.544(4) .
P2 O2 1.555(4) .
P2 O5 1.562(4) 2_556
P3 O14 1.469(4) 3_556
P3 O3 1.475(4) .
P3 O1 1.611(4) .
P3 O2 1.614(4) .
P4 O12 1.461(3) 4_466
P4 O8 1.464(4) 2_556
P4 O4 1.610(3) .
P4 O7 1.613(4) 3_466
P5 O10 1.463(4) .
P5 O13 1.468(4) 3_556
P5 O11 1.598(4) 4_566
P5 O5 1.605(4) .
O5 P2 1.562(4) 2_546
O6 P2 1.452(4) 3_566
O7 P4 1.613(4) 3_466
O8 P4 1.464(4) 2_546
O9 P1 1.463(4) 3_566
O11 P5 1.598(4) 4_565
O12 P4 1.461(3) 4_665
O13 P5 1.468(4) 3_556
O14 P3 1.469(4) 3_556

_cod_database_fobs_code 1560870
